data_7020652
loop_
_publ_author_name
'Grzechnik, Andrzej'
'Khaidukov, Nicholas'
'Friese, Karen'

_publ_section_title
;
 Crystal structures and stability of trigonal KLnF4 fluorides (Ln = Y, Ho,
 Er, Tm, Yb).
;
_journal_issue 2
_journal_name_full 'Dalton transactions (Cambridge, England : 2003)'
_journal_page_first 441
_journal_page_last 447
_journal_paper_doi 10.1039/c2dt31483e
_journal_volume 42
_journal_year 2013
_chemical_formula_sum 'Er F4 K'
_chemical_formula_weight 423.5
_chemical_name_systematic ' ?'
_space_group_IT_number 144
_symmetry_cell_setting trigonal
_symmetry_Int_Tables_number 144
_symmetry_space_group_name_Hall 'P 31'
_symmetry_space_group_name_H-M 'P 31'
_cell_angle_alpha 90
_cell_angle_beta 90
_cell_angle_gamma 120
_cell_formula_units_Z 18
_cell_length_a 14.128(2)
_cell_length_b 14.128(2)
_cell_length_c 10.1580(10)
_cell_measurement_temperature 293
_cell_volume 1755.9(4)
_diffrn_ambient_temperature 293
_diffrn_measured_fraction_theta_full 1
_diffrn_measured_fraction_theta_max 0
_diffrn_radiation_probe x-ray
_diffrn_radiation_wavelength 0.4
_diffrn_reflns_av_R_equivalents 0.0692
_diffrn_reflns_av_sigmaI/netI 0.0578
_diffrn_reflns_limit_h_max 30
_diffrn_reflns_limit_h_min -30
_diffrn_reflns_limit_k_max 30
_diffrn_reflns_limit_k_min -30
_diffrn_reflns_limit_l_max 21
_diffrn_reflns_limit_l_min -21
_diffrn_reflns_number 113899
_diffrn_reflns_theta_full 25.81
_diffrn_reflns_theta_max 25.81
_diffrn_reflns_theta_min 0.94
_exptl_absorpt_coefficient_mu 4.832
_exptl_crystal_density_diffrn 4.8047
_exptl_crystal_F_000 2214
_exptl_crystal_size_max 0.10
_exptl_crystal_size_mid 0.06
_exptl_crystal_size_min 0.06
_refine_diff_density_max 0.97
_refine_diff_density_min -1.22
_refine_ls_abs_structure_details ' 24265 of Friedel pairs used in the refinement'
_refine_ls_abs_structure_Flack 0
_refine_ls_extinction_coef 2930(170)
_refine_ls_extinction_method 'B-C type 1 Gaussian isotropic (Becker & Coppens, 1974)'
_refine_ls_goodness_of_fit_gt 1.08
_refine_ls_goodness_of_fit_ref 1.05
_refine_ls_number_constraints 1
_refine_ls_number_parameters 229
_refine_ls_number_reflns 24932
_refine_ls_number_restraints 0
_refine_ls_R_factor_all 0.0386
_refine_ls_R_factor_gt 0.0312
_refine_ls_shift/su_max 0.0423
_refine_ls_shift/su_mean 0.0043
_refine_ls_structure_factor_coef Fsqd
_refine_ls_weighting_details w=1/(\s^2^(I)+0.0004I^2^)
_refine_ls_weighting_scheme sigma
_refine_ls_wR_factor_gt 0.0750
_refine_ls_wR_factor_ref 0.0780
_reflns_number_gt 21805
_reflns_number_total 24932
_reflns_threshold_expression I>3\s(I)
_cod_data_source_file c2dt31483e.txt
_cod_data_source_block I
_cod_depositor_comments
;
The following automatic conversions were performed:

'_diffrn_radiation_probe' value 'X-ray' changed to 'x-ray' according
to /home/saulius/struct/CIF-dictionaries/cif_core.dic dictionary
named 'cif_core.dic' version 2.4.2 from 2011-04-26.

Automatic conversion script
Id: cif_fix_values 1891 2012-01-12 08:04:46Z andrius 
;
_cod_original_formula_sum 'Er1 F4 K1'
_cod_database_code 7020652

loop_
_symmetry_equiv_pos_site_id
_symmetry_equiv_pos_as_xyz
1 x,y,z
2 -y,x-y,z+1/3
3 -x+y,-x,z+2/3

loop_
_atom_site_label
_atom_site_type_symbol
_atom_site_fract_x
_atom_site_fract_y
_atom_site_fract_z
_atom_site_adp_type
_atom_site_U_iso_or_equiv
_atom_site_symmetry_multiplicity
_atom_site_occupancy
_atom_site_calc_flag
Er1 Er 0.12924(4) 0.88850(5) 0.33061(6) Uani 0.00773(10) 3 1 d
Er2 Er 0.28257(4) 0.73204(5) 0.32051(6) Uani 0.00657(9) 3 1 d
Er3 Er 0.77948(5) 0.20594(5) 0.33866(5) Uani 0.00651(9) 3 1 d
Er4 Er 0.94245(6) 0.05903(6) 0.32607(9) Uani 0.00784(10) 3 1 d
Er5 Er 0.45238(7) 0.54450(7) 0.32453(6) Uani 0.00737(9) 3 1 d
Er6 Er 0.60496(4) 0.38766(4) 0.34247(4) Uani 0.00627(10) 3 1 d
K1 K 0.7818(2) 0.7210(2) 0.3192(2) Uani 0.0168(7) 3 1 d
K2 K 0.2670(2) 0.2202(2) 0.3480(3) Uani 0.0188(7) 3 1 d
K3 K 0.1042(2) 0.3948(2) 0.3134(3) Uani 0.0168(6) 3 1 d
K4 K 0.6111(3) 0.8773(2) 0.3460(3) Uani 0.0213(8) 3 1 d
K5 K 0.9493(3) 0.5620(2) 0.3450(3) Uani 0.0223(8) 3 1 d
K6 K 0.4543(2) 0.06467(16) 0.3149(2) Uani 0.0161(6) 3 1 d
F1 F 0.1313(4) 0.9347(4) 0.1132(5) Uani 0.0153(10) 3 1 d
F2 F 0.0689(5) 0.8763(5) 0.5408(5) Uani 0.0184(12) 3 1 d
F3 F 0.2094(4) 0.5943(4) 0.4685(5) Uani 0.0234(9) 3 1 d
F4 F 0.3359(6) 0.7290(3) 0.6540(8) Uani 0.0341(6) 3 1 d
F5 F 0.7363(5) 0.2032(5) 0.5553(6) Uani 0.0184(12) 3 1 d
F6 F 0.7880(4) 0.2676(4) 0.1295(5) Uani 0.0153(10) 3 1 d
F7 F 0.0004(5) 0.0602(3) 0.6622(7) Uani 0.0341(6) 3 1 d
F8 F -0.1241(4) -0.0762(4) 0.4772(5) Uani 0.0234(9) 3 1 d
F9 F 0.3907(4) 0.5368(5) 0.5339(5) Uani 0.0184(12) 3 1 d
F10 F 0.4571(5) 0.5899(4) 0.1081(5) Uani 0.0153(10) 3 1 d
F11 F 0.5466(5) 0.2887(4) 0.5306(5) Uani 0.0234(9) 3 1 d
F12 F -0.2666(6) -0.6056(4) 0.6751(7) Uani 0.0341(6) 3 1 d
F13 F 0.7678(5) 0.7290(4) 0.0628(6) Uani 0.0183(9) 3 1 d
F14 F 0.8088(5) 0.7239(3) 0.5720(6) Uani 0.0165(10) 3 1 d
F15 F 0.2484(4) 0.2237(4) 0.6052(5) Uani 0.0171(9) 3 1 d
F16 F 0.8082(5) 0.0743(5) 0.4283(6) Uani 0.0154(10) 3 1 d
F17 F 0.1319(4) 0.3933(4) 0.5656(6) Uani 0.0165(10) 3 1 d
F18 F 0.0922(4) 0.4018(4) 0.0584(5) Uani 0.0183(9) 3 1 d
F19 F 0.1535(4) 0.7551(4) 0.4228(5) Uani 0.0154(10) 3 1 d
F20 F 0.5883(4) 0.8836(4) 0.6029(5) Uani 0.0171(9) 3 1 d
F21 F 0.9365(4) 0.5741(4) 0.5987(5) Uani 0.0171(9) 3 1 d
F22 F -0.5311(5) 0.4112(4) 0.4238(5) Uani 0.0154(10) 3 1 d
F23 F 0.4842(4) 0.0682(4) 0.5660(5) Uani 0.0165(10) 3 1 d
F24 F 0.4519(5) 0.0857(4) 0.0570(6) Uani 0.0183(9) 3 1 d

loop_
_atom_site_aniso_label
_atom_site_aniso_type_symbol
_atom_site_aniso_U_11
_atom_site_aniso_U_22
_atom_site_aniso_U_33
_atom_site_aniso_U_12
_atom_site_aniso_U_13
_atom_site_aniso_U_23
Er1 Er 0.00787(11) 0.00947(12) 0.00863(14) 0.00642(10) -0.00118(10) -0.00091(10)
Er2 Er 0.00541(11) 0.00537(11) 0.00965(16) 0.00324(8) -0.00133(11) -0.00111(9)
Er3 Er 0.00696(11) 0.00674(11) 0.00708(13) 0.00436(9) 0.00149(8) 0.00163(9)
Er4 Er 0.00696(12) 0.00709(13) 0.01086(13) 0.00456(11) -0.00212(12) -0.00208(11)
Er5 Er 0.00794(10) 0.00881(11) 0.00799(12) 0.00615(9) -0.00090(10) -0.00020(10)
Er6 Er 0.00605(12) 0.00683(12) 0.00795(11) 0.00473(13) -0.00041(10) -0.00035(10)
K1 K 0.0146(7) 0.0223(11) 0.0099(7) 0.0067(7) 0.0023(6) 0.0074(6)
K2 K 0.0323(10) 0.0172(8) 0.0083(6) 0.0134(8) 0.0024(7) 0.0022(6)
K3 K 0.0182(8) 0.0184(7) 0.0132(7) 0.0087(7) -0.0038(6) -0.0010(7)
K4 K 0.0411(14) 0.0126(7) 0.0148(7) 0.0170(9) -0.0027(9) 0.0024(5)
K5 K 0.0382(14) 0.0132(7) 0.0163(7) 0.0136(7) 0.0055(8) 0.0042(6)
K6 K 0.0158(8) 0.0096(5) 0.0180(8) 0.0026(5) -0.0018(5) 0.0062(5)
F1 F 0.0174(13) 0.0193(12) 0.0120(11) 0.0113(11) -0.0001(9) 0.0044(9)
F2 F 0.0203(13) 0.0277(18) 0.0131(12) 0.0165(13) 0.0104(10) 0.0027(11)
F3 F 0.0252(8) 0.0208(12) 0.0240(7) 0.0113(12) -0.0035(12) 0.0122(8)
F4 F 0.0380(10) 0.0027(4) 0.0506(11) 0.001997 -0.0011(8) 0
F5 F 0.0203(13) 0.0277(18) 0.0131(12) 0.0165(13) 0.0104(10) 0.0027(11)
F6 F 0.0174(13) 0.0193(12) 0.0120(11) 0.0113(11) -0.0001(9) 0.0044(9)
F7 F 0.0380(10) 0.0027(4) 0.0506(11) 0.001997 -0.0011(8) 0
F8 F 0.0252(8) 0.0208(12) 0.0240(7) 0.0113(12) -0.0035(12) 0.0122(8)
F9 F 0.0203(13) 0.0277(18) 0.0131(12) 0.0165(13) 0.0104(10) 0.0027(11)
F10 F 0.0174(13) 0.0193(12) 0.0120(11) 0.0113(11) -0.0001(9) 0.0044(9)
F11 F 0.0252(8) 0.0208(12) 0.0240(7) 0.0113(12) -0.0035(12) 0.0122(8)
F12 F 0.0380(10) 0.0027(4) 0.0506(11) 0.001997 -0.0011(8) 0
F13 F 0.0222(10) 0.0148(11) 0.0218(14) 0.0122(10) -0.0012(11) 0.0040(10)
F14 F 0.0208(13) 0.0058(11) 0.0161(15) 0.0015(9) -0.0112(10) -0.0038(9)
F15 F 0.0165(11) 0.0197(10) 0.0179(13) 0.0111(10) -0.0032(10) -0.0055(10)
F16 F 0.0220(13) 0.0171(12) 0.0144(14) 0.0151(11) 0.0068(10) 0.0092(10)
F17 F 0.0208(13) 0.0058(11) 0.0161(15) 0.0015(9) -0.0112(10) -0.0038(9)
F18 F 0.0222(10) 0.0148(11) 0.0218(14) 0.0122(10) -0.0012(11) 0.0040(10)
F19 F 0.0220(13) 0.0171(12) 0.0144(14) 0.0151(11) 0.0068(10) 0.0092(10)
F20 F 0.0165(11) 0.0197(10) 0.0179(13) 0.0111(10) -0.0032(10) -0.0055(10)
F21 F 0.0165(11) 0.0197(10) 0.0179(13) 0.0111(10) -0.0032(10) -0.0055(10)
F22 F 0.0220(13) 0.0171(12) 0.0144(14) 0.0151(11) 0.0068(10) 0.0092(10)
F23 F 0.0208(13) 0.0058(11) 0.0161(15) 0.0015(9) -0.0112(10) -0.0038(9)
F24 F 0.0222(10) 0.0148(11) 0.0218(14) 0.0122(10) -0.0012(11) 0.0040(10)

loop_
_atom_type_symbol
_atom_type_scat_dispersion_real
_atom_type_scat_dispersion_imag
_atom_type_scat_source
Er -0.6733 1.8684 'International Tables Vol C tables 4.2.6.8 and 6.1.1.1'
F 0.0032 0.0029 'International Tables Vol C tables 4.2.6.8 and 6.1.1.1'
K 0.0760 0.0798 'International Tables Vol C tables 4.2.6.8 and 6.1.1.1'

loop_
_geom_bond_atom_site_label_1
_geom_bond_atom_site_label_2
_geom_bond_site_symmetry_2
_geom_bond_distance
Er1 F1 . 2.299(5)
Er1 F2 . 2.274(5)
Er1 F7 3_564 2.229(10)
Er1 F13 2_665 2.170(5)
Er1 F15 3_564 2.149(5)
Er1 F17 3_564 2.260(8)
Er1 F19 . 2.279(6)
Er2 F3 . 2.259(5)
Er2 F3 3_564 2.264(6)
Er2 F4 3_564 2.205(11)
Er2 F9 3_564 2.207(6)
Er2 F10 2_665 2.228(6)
Er2 F17 3_564 2.272(7)
Er2 F19 . 2.259(6)
Er3 F5 . 2.279(6)
Er3 F6 . 2.277(6)
Er3 F12 3_654 2.230(11)
Er3 F14 3_664 2.268(8)
Er3 F16 . 2.281(7)
Er3 F21 3_664 2.143(5)
Er3 F24 2_655 2.172(6)
Er4 F1 2_765 2.217(5)
Er4 F2 3_554 2.215(6)
Er4 F7 3_654 2.201(10)
Er4 F8 1_655 2.257(5)
Er4 F8 3_654 2.263(6)
Er4 F14 3_664 2.269(8)
Er4 F16 . 2.266(7)
Er5 F4 3_564 2.230(11)
Er5 F9 . 2.280(5)
Er5 F10 . 2.281(6)
Er5 F18 2_665 2.171(5)
Er5 F20 3_564 2.144(5)
Er5 F22 1_655 2.248(7)
Er5 F23 3_664 2.290(8)
Er6 F5 3_664 2.226(6)
Er6 F6 2_655 2.208(5)
Er6 F11 . 2.266(5)
Er6 F11 3_664 2.234(7)
Er6 F12 3_654 2.215(10)
Er6 F22 1_655 2.265(7)
Er6 F23 3_664 2.268(7)
K1 F2 3_564 3.026(8)
K1 F6 2_655 2.945(8)
K1 F8 1_665 2.957(6)
K1 F13 . 2.618(6)
K1 F14 . 2.594(7)
K1 F15 3_664 2.590(9)
K1 F18 2_665 2.518(7)
K1 F23 3_664 2.980(6)
K2 F1 2_665 2.878(8)
K2 F5 3_664 2.873(10)
K2 F7 3_554 3.032(6)
K2 F13 2_655 2.637(10)
K2 F15 . 2.629(6)
K2 F16 3_664 2.600(6)
K2 F20 3_564 2.652(7)
K2 F22 1_655 2.884(5)
K3 F1 2_665 2.905(9)
K3 F3 . 2.905(6)
K3 F9 3_564 3.009(7)
K3 F14 3_564 2.882(6)
K3 F17 . 2.592(7)
K3 F18 . 2.601(6)
K3 F20 3_564 2.626(9)
K3 F24 2_555 2.624(8)
K4 F2 3_564 2.854(9)
K4 F4 3_564 3.056(7)
K4 F10 2_665 2.936(8)
K4 F16 1_565 2.907(5)
K4 F18 2_665 2.596(9)
K4 F19 3_564 2.634(6)
K4 F20 . 2.636(6)
K4 F21 3_674 2.597(8)
K5 F6 2_655 3.061(8)
K5 F9 3_664 2.910(9)
K5 F11 3_664 2.947(8)
K5 F15 3_664 2.622(7)
K5 F19 1_655 2.919(5)
K5 F21 . 2.595(6)
K5 F22 3_554 2.616(6)
K5 F24 2_655 2.597(10)
K6 F5 3_664 2.885(8)
K6 F10 2_655 2.843(9)
K6 F12 3_654 2.900(7)
K6 F13 2_655 2.564(7)
K6 F17 3_554 2.877(5)
K6 F21 3_664 2.646(10)
K6 F23 . 2.582(6)
K6 F24 . 2.639(6)
F1 F7 2_564 2.993(9)
F1 F7 3_564 2.754(10)
F1 F14 2_664 2.968(7)
F1 F15 3_564 2.905(7)
F1 F16 3_674 3.152(8)
F1 F17 3_564 2.731(11)
F2 F7 3_564 2.812(10)
F2 F8 1_565 3.183(10)
F2 F8 2_565 2.924(8)
F2 F13 2_665 3.004(7)
F2 F15 3_564 3.161(7)
F2 F16 2_555 3.017(8)
F2 F19 . 2.802(10)
F3 F4 . 2.640(8)
F3 F4 3_564 2.722(10)
F3 F9 . 3.122(10)
F3 F9 3_564 2.906(8)
F3 F17 . 2.669(7)
F3 F19 . 2.791(10)
F4 F9 2_665 2.805(8)
F4 F10 2_665 2.743(9)
F4 F10 3_565 3.018(8)
F4 F18 3_565 2.824(10)
F4 F20 . 3.158(8)
F5 F12 1_665 2.981(10)
F5 F12 3_654 2.756(11)
F5 F16 . 2.804(11)
F5 F22 2_665 2.914(8)
F5 F23 . 3.090(8)
F5 F24 2_655 2.940(7)
F6 F11 2_654 2.885(8)
F6 F11 3_664 3.080(11)
F6 F12 3_654 2.801(10)
F6 F14 3_664 2.749(11)
F6 F21 3_664 2.935(7)
F6 F23 2_654 3.119(7)
F6 F24 2_655 3.108(8)
F7 F8 . 2.636(7)
F7 F8 2_555 2.718(11)
F7 F13 3_565 2.832(11)
F7 F15 . 3.139(7)
F8 F14 1_445 2.669(7)
F8 F16 1_455 2.778(10)
F9 F17 . 3.189(7)
F9 F18 2_665 3.004(7)
F9 F19 2_665 3.023(7)
F9 F20 3_564 3.125(7)
F9 F22 1_655 2.752(10)
F10 F17 2_664 2.993(7)
F10 F19 3_564 3.154(7)
F10 F20 3_564 2.915(7)
F10 F23 3_664 2.790(11)
F11 F12 1_665 2.722(9)
F11 F12 3_654 2.624(11)
F11 F22 1_655 2.699(10)
F11 F23 . 2.804(8)
F12 F21 1_445 2.828(7)
F12 F24 3_555 3.162(12)
F13 F17 2_664 2.878(9)
F14 F16 2_655 2.494(9)
F14 F24 3_665 2.918(7)
F15 F19 2_665 2.927(10)
F16 F21 3_664 2.865(11)
F17 F19 2_665 2.487(8)
F18 F23 2_554 2.871(9)
F20 F22 2_675 2.913(10)
F22 F23 3_564 2.489(7)

loop_
_jana_cell_twin_matrix_id
_jana_cell_twin_volume_fraction
_jana_cell_twin_matrix_1_1
_jana_cell_twin_matrix_1_2
_jana_cell_twin_matrix_1_3
_jana_cell_twin_matrix_2_1
_jana_cell_twin_matrix_2_2
_jana_cell_twin_matrix_2_3
_jana_cell_twin_matrix_3_1
_jana_cell_twin_matrix_3_2
_jana_cell_twin_matrix_3_3
1 0.5117(11) 1 0 0 0 1 0 0 0 1
2 0 -1 0 0 0 -1 0 0 0 -1
3 0 1 -1 0 0 -1 0 0 0 -1
4 0.4883(11) -1 1 0 0 1 0 0 0 -1
